data_1564262
loop_
_publ_author_name
'Sharland, Jack C.'
'Wei, Bo'
'Hardee, David J.'
'Hodges, Timothy R.'
'Gong, Wei'
'Voight, Eric A.'
'Davies, Huw M. L.'

_publ_section_title
;
 Asymmetric synthesis of pharmaceutically relevant 1-aryl-2-heteroaryl-
 and 1,2-diheteroarylcyclopropane-1-carboxylates
;
_journal_name_full 'Chemical Science'
_journal_paper_doi 10.1039/D1SC02474D
_journal_year 2021
_chemical_absolute_configuration ad
_chemical_formula_moiety 'C17 H12 Br Cl4 N O2'
_chemical_formula_sum 'C17 H12 Br Cl4 N O2'
_chemical_formula_weight 484.004
_space_group_crystal_system monoclinic
_space_group_IT_number 4
_space_group_name_Hall 'P 2yb'
_space_group_name_H-M_alt 'P 1 21 1'
_symmetry_Int_Tables_number 4
_audit_creation_date 2020-08-25
_audit_creation_method
;
Olex2 1.3-dev
(compiled 2020.07.30 svn.rde3f2a17 for OlexSys, GUI svn.r6145)
;
_audit_update_record
;
2021-03-17 deposited with the CCDC.	2021-06-29 downloaded from the CCDC.
;
_cell_angle_alpha 90
_cell_angle_beta 96.220(2)
_cell_angle_gamma 90
_cell_formula_units_Z 2
_cell_length_a 5.95245(14)
_cell_length_b 9.2860(2)
_cell_length_c 16.6609(4)
_cell_measurement_reflns_used 18563
_cell_measurement_temperature 100.00(10)
_cell_measurement_theta_max 37.5020
_cell_measurement_theta_min 2.4440
_cell_volume 915.50(4)
_computing_cell_refinement 'CrysAlisPro 1.171.40.82a (Rigaku OD, 2020)'
_computing_data_collection 'CrysAlisPro 1.171.40.82a (Rigaku OD, 2020)'
_computing_data_reduction 'CrysAlisPro 1.171.40.82a (Rigaku OD, 2020)'
_computing_molecular_graphics 'Olex2 1.3-dev (Dolomanov et al., 2009)'
_computing_publication_material 'Olex2 1.3-dev (Dolomanov et al., 2009)'
_computing_structure_refinement 'olex2.refine 1.3-dev (Bourhis et al., 2015)'
_diffrn_ambient_environment N~2~
_diffrn_ambient_temperature 100.00(10)
_diffrn_detector 'Hybrid Pixel Array Detector'
_diffrn_detector_area_resol_mean 10.0000
_diffrn_detector_type HyPix
_diffrn_measured_fraction_theta_full 0.9994
_diffrn_measured_fraction_theta_max 0.9605
_diffrn_measurement_details
;
List of Runs (angles in degrees, time in seconds):

  # Type    Start    End  Width  t~exp~   \w     \q     \k     \f   Frames
#--------------------------------------------------------------------------
  1  \w    -47.00  39.00   0.50    3.40    --   25.84 -57.00  90.00  172
  2  \w     33.00  64.00   0.50    3.40    --   25.84-115.00  48.00   62
  3  \w     22.00  48.00   0.50    3.40    --   25.84 -77.00 -90.00   52
  4  \w     31.00  56.00   0.50    3.40    --   25.84 -99.00-180.00   50
  5  \w     73.00 102.00   0.50    3.40    --   25.84-169.00 -95.00   58
  6  \w    -17.00  19.00   0.50    3.40    --   25.84 -19.00  90.00   72
  7  \w    -23.00  60.00   0.50    3.40    --   25.84 -99.00  90.00  166
  8  \w    -48.00  19.00   0.50    3.40    --   25.84 -19.00 150.00  134
  9  \w     24.00  86.00   0.50    3.40    --   25.84  77.00 150.00  124
 10  \w     53.00  79.00   0.50    3.40    --   25.84  77.00  60.00   52
 11  \w     48.00  73.00   0.50    3.40    --   25.84 169.00 -78.00   50
 12  \w    -49.00  19.00   0.50    3.40    --   25.84 -19.00 -30.00  136
 13  \w    -42.00  -2.00   0.50    3.40    --   25.84 -77.00 -90.00   80
 14  \w    -20.00   5.00   0.50    3.40    --   25.84 -99.00-180.00   50
 15  \w     20.00  46.00   0.50    3.40    --   25.84  77.00  60.00   52
 16  \w     42.00  88.00   0.50    3.40    --   25.84 178.00   0.00   92
 17  \w    -88.00  -6.00   0.50    3.40    --  -25.84 -77.00  90.00  164
;
_diffrn_measurement_device 'four-circle diffractometer'
_diffrn_measurement_device_type 'XtaLAB Synergy, Dualflex, HyPix'
_diffrn_measurement_method '\w scans'
_diffrn_orient_matrix_type 'CrysAlisPro convention (1999,Acta A55,543-557)'
_diffrn_orient_matrix_UB_11 -0.0445111000
_diffrn_orient_matrix_UB_12 -0.0037982000
_diffrn_orient_matrix_UB_13 0.0377638000
_diffrn_orient_matrix_UB_21 -0.0205703000
_diffrn_orient_matrix_UB_22 0.0752309000
_diffrn_orient_matrix_UB_23 -0.0014109000
_diffrn_orient_matrix_UB_31 -0.1093318000
_diffrn_orient_matrix_UB_32 -0.0125960000
_diffrn_orient_matrix_UB_33 -0.0201908000
_diffrn_radiation_monochromator mirror
_diffrn_radiation_probe x-ray
_diffrn_radiation_type 'Mo K\a'
_diffrn_radiation_wavelength 0.71073
_diffrn_reflns_av_R_equivalents 0.0349
_diffrn_reflns_av_unetI/netI 0.0354
_diffrn_reflns_Laue_measured_fraction_full 0.9994
_diffrn_reflns_Laue_measured_fraction_max 0.9605
_diffrn_reflns_limit_h_max 9
_diffrn_reflns_limit_h_min -10
_diffrn_reflns_limit_k_max 15
_diffrn_reflns_limit_k_min -15
_diffrn_reflns_limit_l_max 28
_diffrn_reflns_limit_l_min -28
_diffrn_reflns_number 29643
_diffrn_reflns_point_group_measured_fraction_full 0.9997
_diffrn_reflns_point_group_measured_fraction_max 0.9425
_diffrn_reflns_theta_full 25.2417
_diffrn_reflns_theta_max 38.07
_diffrn_reflns_theta_min 2.46
_diffrn_source 'micro-focus sealed X-ray tube'
_diffrn_source_type 'PhotonJet (Mo) X-ray Source'
_exptl_absorpt_coefficient_mu 2.840
_exptl_absorpt_correction_T_max 0.645
_exptl_absorpt_correction_T_min 0.529
_exptl_absorpt_correction_type analytical
_exptl_absorpt_process_details
;
CrysAlisPro 1.171.40.82a (Rigaku Oxford Diffraction, 2020)
Analytical numeric absorption correction using a multifaceted crystal
model based on expressions derived by R.C. Clark & J.S. Reid.
(Clark, R. C. & Reid, J. S. (1995). Acta Cryst. A51, 887-897)
Empirical absorption correction using spherical harmonics,
implemented in SCALE3 ABSPACK scaling algorithm.
;
_exptl_crystal_colour colourless
_exptl_crystal_colour_primary colourless
_exptl_crystal_density_diffrn 1.756
_exptl_crystal_description prism
_exptl_crystal_F_000 480.521
_exptl_crystal_recrystallization_method 'The material was recrystallised from --- by as supplied'
_exptl_crystal_size_max 0.327
_exptl_crystal_size_mid 0.278
_exptl_crystal_size_min 0.219
_refine_diff_density_max 0.5379
_refine_diff_density_min -0.4013
_refine_diff_density_rms 0.0826
_refine_ls_abs_structure_details 'Flack, H. D. (1983). Acta Cryst. A39, 876-881.'
_refine_ls_abs_structure_Flack 0.015(3)
_refine_ls_d_res_high 0.5763
_refine_ls_d_res_low 8.2814
_refine_ls_goodness_of_fit_ref 0.9915
_refine_ls_hydrogen_treatment refall
_refine_ls_matrix_type full
_refine_ls_number_constraints 2
_refine_ls_number_parameters 347
_refine_ls_number_reflns 9440
_refine_ls_number_restraints 40
_refine_ls_restrained_S_all 0.9894
_refine_ls_R_factor_all 0.0288
_refine_ls_R_factor_gt 0.0244
_refine_ls_shift/su_max 0.0040
_refine_ls_shift/su_mean 0.0002
_refine_ls_structure_factor_coef Fsqd
_refine_ls_weighting_details 'w=1/[\s^2^(Fo^2^)+(0.0257P)^2^] where P=(Fo^2^+2Fc^2^)/3'
_refine_ls_weighting_scheme calc
_refine_ls_wR_factor_gt 0.0500
_refine_ls_wR_factor_ref 0.0510
_reflns_Friedel_coverage 0.923
_reflns_limit_h_max 10
_reflns_limit_h_min -10
_reflns_limit_k_max 15
_reflns_limit_k_min -15
_reflns_limit_l_max 28
_reflns_limit_l_min -28
_reflns_number_gt 8716
_reflns_number_total 9440
_reflns_threshold_expression I>=2u(I)
_cod_data_source_file d1sc02474d2.cif
_cod_data_source_block JCS-24-8-2020_Mo
_cod_original_sg_symbol_Hall ' P 2yb'
_cod_database_code 1564262
_chemical_oxdiff_formula 'C34  H24  Br2  Cl8  N2  O4  '
_reflns_odcompleteness_completeness 99.98
_reflns_odcompleteness_iscentric 1
_reflns_odcompleteness_theta 36.23
_olex2_refinement_description
;
1. Uiso/Uaniso restraints and constraints
Uanis(H14) = Uanis(H13)
Uanis(H17) = Uanis(H16)
2. Rigid body (RIGU) restrains
 C10, H10a
 with sigma for 1-2 distances of 0.002 and sigma for 1-3 distances of 0.002
 C14, H14
 with sigma for 1-2 distances of 0.002 and sigma for 1-3 distances of 0.002
 C13, H13
 with sigma for 1-2 distances of 0.002 and sigma for 1-3 distances of 0.002
 C16, H16
 with sigma for 1-2 distances of 0.002 and sigma for 1-3 distances of 0.002
 H3, C3
 with sigma for 1-2 distances of 0.002 and sigma for 1-3 distances of 0.002
 C17, H17
 with sigma for 1-2 distances of 0.002 and sigma for 1-3 distances of 0.002
 H10a, C10
 with sigma for 1-2 distances of 0.002 and sigma for 1-3 distances of 0.002
 C2, H2
 with sigma for 1-2 distances of 0.002 and sigma for 1-3 distances of 0.002
 C5, H5
 with sigma for 1-2 distances of 0.002 and sigma for 1-3 distances of 0.002
 H6, C6
 with sigma for 1-2 distances of 0.002 and sigma for 1-3 distances of 0.002
 C10, H10b
 with sigma for 1-2 distances of 0.002 and sigma for 1-3 distances of 0.002
 H8b, C8
 with sigma for 1-2 distances of 0.002 and sigma for 1-3 distances of 0.002
 H8a, C8
 with sigma for 1-2 distances of 0.002 and sigma for 1-3 distances of 0.002
;
_olex2_exptl_crystal_mounting_method 'The crystal was mounted on a loop with paratone'
_olex2_submission_special_instructions 'No special instructions were received'
_oxdiff_exptl_absorpt_empirical_details
;
Empirical correction (ABSPACK) includes:
- Absorption correction using spherical harmonics
- Frame scaling
;
_oxdiff_exptl_absorpt_empirical_full_max 1.329
_oxdiff_exptl_absorpt_empirical_full_min 0.770

loop_
_space_group_symop_id
_space_group_symop_operation_xyz
1 x,y,z
2 -x,y+1/2,-z

loop_
_atom_site_label
_atom_site_type_symbol
_atom_site_fract_x
_atom_site_fract_y
_atom_site_fract_z
_atom_site_U_iso_or_equiv
_atom_site_adp_type
_atom_site_occupancy
_atom_site_refinement_flags_posn
_atom_site_refinement_flags_adp
Br1 Br 0.94899(4) 0.10712(3) 0.277330(15) 0.01709(8) Uani 1.000000 . .
Cl1 Cl 1.08932(5) 0.78121(4) -0.071080(16) 0.01714(5) Uani 1.000000 . .
Cl3 Cl 0.58441(5) 0.81124(4) 0.580000(16) 0.01976(6) Uani 1.000000 . .
Cl2 Cl 0.80330(4) 0.59656(4) 0.490220(16) 0.01809(5) Uani 1.000000 . .
Cl4 Cl 0.73754(5) 0.88212(4) 0.424800(18) 0.02001(6) Uani 1.000000 . .
O1 O 0.40561(13) 0.64786(9) 0.36479(5) 0.01268(14) Uani 1.000000 . .
O2 O 0.19641(16) 0.82731(11) 0.30428(5) 0.02216(19) Uani 1.000000 . .
N1 N 0.84242(17) 0.89208(11) 0.03296(6) 0.01578(17) Uani 1.000000 . .
C3 C 0.59949(19) 0.64063(12) 0.05304(7) 0.01408(19) Uani 1.000000 . U
C2 C 0.76164(19) 0.64458(12) -0.00062(7) 0.01431(18) Uani 1.000000 . U
C17 C 0.74084(18) 0.53373(12) 0.26491(6) 0.01240(17) Uani 1.000000 . U
C7 C 0.37121(17) 0.65687(12) 0.22292(6) 0.01141(16) Uani 1.000000 . .
C12 C 0.51676(17) 0.52534(12) 0.23026(6) 0.01109(17) Uani 1.000000 . .
C9 C 0.31352(18) 0.72272(12) 0.29997(6) 0.01270(17) Uani 1.000000 . .
C8 C 0.18901(18) 0.67367(13) 0.15290(6) 0.01446(19) Uani 1.000000 . U
C4 C 0.55966(18) 0.76333(12) 0.09827(6) 0.01177(17) Uani 1.000000 . .
C1 C 0.87800(18) 0.77317(13) -0.00701(6) 0.01308(17) Uani 1.000000 . .
C14 C 0.55463(18) 0.26544(13) 0.22239(6) 0.01444(18) Uani 1.000000 . U
C6 C 0.38856(18) 0.77195(13) 0.15638(6) 0.01311(18) Uani 1.000000 . U
C5 C 0.6860(2) 0.88586(13) 0.08492(6) 0.01482(18) Uani 1.000000 . U
C16 C 0.87107(18) 0.40998(12) 0.27914(6) 0.01312(17) Uani 1.000000 . U
C15 C 0.77569(18) 0.27665(12) 0.25803(6) 0.01285(17) Uani 1.000000 . .
C13 C 0.42685(18) 0.39049(13) 0.20890(6) 0.01312(17) Uani 1.000000 . U
C10 C 0.38477(18) 0.70583(13) 0.44265(6) 0.01264(17) Uani 1.000000 . U
C11 C 0.61879(19) 0.74643(12) 0.48244(6) 0.01338(18) Uani 1.000000 . .
H8a H 0.179(3) 0.587(3) 0.1081(10) 0.026(5) Uani 1.000000 . U
H2 H 0.802(4) 0.546(2) -0.0375(12) 0.034(5) Uani 1.000000 . U
H13 H 0.250(3) 0.375(2) 0.1856(12) 0.030(3) Uani 1.000000 . U
H10a H 0.272(3) 0.798(2) 0.4382(12) 0.036(5) Uani 1.000000 . U
H17 H 0.831(3) 0.636(2) 0.2844(13) 0.039(4) Uani 1.000000 . U
H3 H 0.495(4) 0.538(2) 0.0603(13) 0.042(6) Uani 1.000000 . U
H16 H 1.038(3) 0.417(2) 0.3016(13) 0.039(4) Uani 1.000000 . U
H8b H 0.038(3) 0.727(2) 0.1655(12) 0.039(6) Uani 1.000000 . U
H6 H 0.359(3) 0.886(2) 0.1769(14) 0.047(6) Uani 1.000000 . U
H14 H 0.478(3) 0.170(2) 0.2079(12) 0.030(3) Uani 1.000000 . U
H10b H 0.314(3) 0.622(3) 0.4781(11) 0.034(5) Uani 1.000000 . U
H5 H 0.659(3) 0.980(2) 0.1196(13) 0.051(6) Uani 1.000000 . U

loop_
_atom_site_aniso_label
_atom_site_aniso_U_11
_atom_site_aniso_U_22
_atom_site_aniso_U_33
_atom_site_aniso_U_12
_atom_site_aniso_U_13
_atom_site_aniso_U_23
Br1 0.02106(15) 0.01090(13) 0.01924(14) 0.00632(12) 0.00192(10) 0.00203(12)
Cl1 0.01651(12) 0.02098(13) 0.01481(10) 0.00222(10) 0.00578(9) 0.00208(9)
Cl3 0.02366(13) 0.02206(14) 0.01300(10) 0.00331(11) -0.00055(9) -0.00487(9)
Cl2 0.01488(10) 0.01736(12) 0.02136(11) 0.00450(11) -0.00109(8) -0.00121(10)
Cl4 0.02263(13) 0.01539(12) 0.02272(12) -0.00567(10) 0.00568(10) -0.00010(9)
O1 0.0151(3) 0.0115(3) 0.0112(3) 0.0036(3) 0.0005(3) 0.0004(2)
O2 0.0289(5) 0.0227(4) 0.0155(4) 0.0173(4) 0.0051(3) 0.0038(3)
N1 0.0179(4) 0.0121(4) 0.0183(4) 0.0008(3) 0.0064(3) 0.0016(3)
C3 0.0143(4) 0.0140(5) 0.0144(4) -0.0009(3) 0.0033(3) -0.0016(3)
C2 0.0154(4) 0.0148(4) 0.0129(4) 0.0005(3) 0.0024(3) -0.0021(3)
C17 0.0100(4) 0.0118(4) 0.0151(4) 0.0015(3) -0.0000(3) -0.0004(3)
C7 0.0106(4) 0.0124(4) 0.0111(4) 0.0030(3) 0.0008(3) 0.0010(3)
C12 0.0102(4) 0.0114(4) 0.0115(4) 0.0016(3) 0.0004(3) 0.0003(3)
C9 0.0126(4) 0.0136(4) 0.0121(4) 0.0044(3) 0.0020(3) 0.0015(3)
C8 0.0104(4) 0.0194(5) 0.0133(4) 0.0028(4) -0.0001(3) 0.0024(4)
C4 0.0123(4) 0.0122(4) 0.0108(4) 0.0013(3) 0.0015(3) 0.0012(3)
C1 0.0135(4) 0.0142(4) 0.0117(4) 0.0017(3) 0.0021(3) 0.0012(3)
C14 0.0145(5) 0.0108(4) 0.0179(4) 0.0005(3) 0.0012(4) -0.0017(3)
C6 0.0130(4) 0.0141(5) 0.0124(4) 0.0037(4) 0.0021(3) 0.0024(3)
C5 0.0186(5) 0.0110(4) 0.0157(4) 0.0018(4) 0.0056(3) 0.0003(3)
C16 0.0111(4) 0.0128(4) 0.0149(4) 0.0033(3) -0.0006(3) 0.0004(3)
C15 0.0144(4) 0.0112(4) 0.0131(4) 0.0035(3) 0.0021(3) 0.0011(3)
C13 0.0108(4) 0.0122(4) 0.0157(4) 0.0006(3) -0.0011(3) -0.0019(3)
C10 0.0128(4) 0.0137(4) 0.0115(4) 0.0018(3) 0.0019(3) 0.0001(3)
C11 0.0138(4) 0.0122(4) 0.0139(4) 0.0003(3) 0.0007(3) -0.0014(3)
H8a 0.013(8) 0.035(7) 0.028(8) 0.004(6) -0.002(7) -0.012(4)
H2 0.047(14) 0.024(7) 0.031(10) 0.007(6) 0.009(8) -0.012(4)
H13 0.016(2) 0.011(3) 0.058(9) 0.0017(10) -0.0119(17) -0.0046(15)
H10a 0.038(10) 0.028(6) 0.041(12) 0.021(4) -0.006(8) -0.006(7)
H17 0.019(2) 0.014(3) 0.078(10) 0.0030(10) -0.0184(18) -0.0066(17)
H3 0.058(13) 0.029(6) 0.044(13) -0.026(4) 0.028(10) -0.012(6)
H16 0.019(2) 0.014(3) 0.078(10) 0.0030(10) -0.0184(18) -0.0066(17)
H8b 0.019(6) 0.053(14) 0.045(13) 0.017(4) 0.007(5) -0.005(9)
H6 0.032(11) 0.025(4) 0.082(16) 0.009(4) -0.003(11) -0.023(3)
H14 0.016(2) 0.011(3) 0.058(9) 0.0017(10) -0.0119(17) -0.0046(15)
H10b 0.021(9) 0.044(11) 0.033(10) -0.013(5) -0.008(6) 0.025(5)
H5 0.051(13) 0.032(7) 0.074(14) -0.005(7) 0.029(10) -0.033(4)

loop_
_atom_type_symbol
_atom_type_scat_dispersion_real
_atom_type_scat_dispersion_imag
_atom_type_scat_Cromer_Mann_a1
_atom_type_scat_Cromer_Mann_a2
_atom_type_scat_Cromer_Mann_a3
_atom_type_scat_Cromer_Mann_a4
_atom_type_scat_Cromer_Mann_b1
_atom_type_scat_Cromer_Mann_b2
_atom_type_scat_Cromer_Mann_b3
_atom_type_scat_Cromer_Mann_b4
_atom_type_scat_Cromer_Mann_c
_atom_type_scat_source
_atom_type_scat_dispersion_source
C 0.00210 0.00160 2.31000 1.02000 1.58860 0.86500 20.84390 10.20750 0.56870 51.65120 0.215599998832 'International Tables Volume C Table 6.1.1.4 (pp. 500-502)' custom
Cl 0.13240 0.15910 11.46040 7.19640 6.25560 1.64550 0.01040 1.16620 18.51940 47.77840 -9.55739974976 'International Tables Volume C Table 6.1.1.4 (pp. 500-502)' custom
H 0.00000 0.00000 0.49300 0.32291 0.14019 0.04081 10.51090 26.12570 3.14236 57.79970 0.0030380000826 'International Tables Volume C Table 6.1.1.4 (pp. 500-502)' custom
O 0.00790 0.00610 3.04850 2.28680 1.54630 0.86700 13.27710 5.70110 0.32390 32.90890 0.250800013542 'International Tables Volume C Table 6.1.1.4 (pp. 500-502)' custom
N 0.00410 0.00330 12.21260 3.13220 2.01250 1.16630 0.00570 9.89330 28.99750 0.58260 -11.5290002823 'International Tables Volume C Table 6.1.1.4 (pp. 500-502)' custom
Br -0.39020 2.46790 17.17890 5.23580 5.63770 3.98510 2.17230 16.57960 0.26090 41.43280 2.95569992065 'International Tables Volume C Table 6.1.1.4 (pp. 500-502)' custom

loop_
_exptl_crystal_face_index_h
_exptl_crystal_face_index_k
_exptl_crystal_face_index_l
_exptl_crystal_face_perp_dist
-1 0 -1 0.1296
-1 2 0 0.1294
1 -2 0 0.1294
0 1 2 0.1712
-2 1 1 0.1173
2 -1 -1 0.1173
0 1 -1 0.1358
-5 -1 21 0.1245
-3 -7 18 0.1203
-7 -2 -10 0.1278
0 -11 -14 0.1243
-1 11 13 0.1451
-7 7 4 0.1116
-5 -4 19 0.1035
8 -1 -4 0.1003
-1 -11 13 0.1222
-4 6 -15 0.1414
0 0 -23 0.1108
8 2 -9 0.0996
-1 -13 -3 0.1337
-6 8 -6 0.1229
-1 13 0 0.1467
8 -2 0 0.1082
4 -8 -16 0.1447
-4 8 16 0.1390
-2 12 8 0.1338
-7 6 -2 0.1041
8 -4 4 0.1245
3 10 11 0.1643
0 1 23 0.1720
-8 -1 9 0.1239
8 1 -7 0.0880
-5 -5 18 0.1021

loop_
_geom_angle_atom_site_label_1
_geom_angle_atom_site_label_2
_geom_angle_atom_site_label_3
_geom_angle
_geom_angle_site_symmetry_1
_geom_angle_site_symmetry_3
_geom_angle_publ_flag
C10 O1 C9 117.83(9) . . ?
C5 N1 C1 116.82(10) . . ?
C4 C3 C2 119.75(10) . . ?
H3 C3 C2 120.9(10) . . ?
H3 C3 C4 119.3(10) . . ?
C1 C2 C3 117.38(10) . . ?
H2 C2 C3 121.8(10) . . ?
H2 C2 C1 120.8(10) . . ?
C16 C17 C12 120.90(10) . . ?
H17 C17 C12 125.0(9) . . ?
H17 C17 C16 114.1(9) . . ?
C9 C7 C12 116.68(8) . . ?
C8 C7 C12 120.55(9) . . ?
C8 C7 C9 114.07(9) . . ?
C6 C7 C12 122.58(9) . . ?
C6 C7 C9 111.79(9) . . ?
C6 C7 C8 58.36(7) . . ?
C7 C12 C17 120.48(10) . . ?
C13 C12 C17 118.62(10) . . ?
C13 C12 C7 120.69(9) . . ?
O2 C9 O1 123.79(10) . . ?
C7 C9 O1 111.42(9) . . ?
C7 C9 O2 124.77(10) . . ?
C6 C8 C7 62.12(7) . . ?
H8a C8 C7 115.6(9) . . ?
H8a C8 C6 117.4(9) . . ?
H8b C8 C7 116.4(11) . . ?
H8b C8 C6 113.2(12) . . ?
H8b C8 H8a 119.2(14) . . ?
C6 C4 C3 124.34(10) . . ?
C5 C4 C3 116.89(10) . . ?
C5 C4 C6 118.73(10) . . ?
N1 C1 Cl1 116.17(9) . . ?
C2 C1 Cl1 118.94(8) . . ?
C2 C1 N1 124.89(10) . . ?
C13 C14 C15 118.84(10) . . ?
H14 C14 C15 123.2(10) . . ?
H14 C14 C13 117.9(10) . . ?
C8 C6 C7 59.52(7) . . ?
C4 C6 C7 122.24(9) . . ?
C4 C6 C8 122.79(10) . . ?
H6 C6 C7 113.8(13) . . ?
H6 C6 C8 115.8(11) . . ?
H6 C6 C4 112.8(12) . . ?
C4 C5 N1 124.24(11) . . ?
H5 C5 N1 118.0(11) . . ?
H5 C5 C4 117.8(11) . . ?
C15 C16 C17 119.15(10) . . ?
H16 C16 C17 120.9(11) . . ?
H16 C16 C15 119.9(11) . . ?
C14 C15 Br1 119.01(9) . . ?
C16 C15 Br1 119.86(8) . . ?
C16 C15 C14 121.13(10) . . ?
C14 C13 C12 121.35(9) . . ?
H13 C13 C12 122.7(10) . . ?
H13 C13 C14 115.8(10) . . ?
C11 C10 O1 108.94(8) . . ?
H10a C10 O1 110.5(10) . . ?
H10a C10 C11 111.2(11) . . ?
H10b C10 O1 107.4(12) . . ?
H10b C10 C11 109.3(9) . . ?
H10b C10 H10a 109.4(15) . . ?
Cl2 C11 Cl3 109.49(6) . . ?
Cl4 C11 Cl3 110.39(6) . . ?
Cl4 C11 Cl2 108.50(6) . . ?
C10 C11 Cl3 107.05(7) . . ?
C10 C11 Cl2 111.61(8) . . ?
C10 C11 Cl4 109.80(8) . . ?

loop_
_geom_bond_atom_site_label_1
_geom_bond_atom_site_label_2
_geom_bond_distance
_geom_bond_site_symmetry_2
_geom_bond_publ_flag
Br1 C15 1.8905(11) . ?
Cl1 C1 1.7373(11) . ?
Cl3 C11 1.7658(11) . ?
Cl2 C11 1.7689(11) . ?
Cl4 C11 1.7767(11) . ?
O1 C9 1.3497(13) . ?
O1 C10 1.4223(13) . ?
O2 C9 1.2022(14) . ?
N1 C1 1.3184(15) . ?
N1 C5 1.3397(14) . ?
C3 C2 1.3853(16) . ?
C3 C4 1.4004(15) . ?
C3 H3 1.148(19) . ?
C2 C1 1.3903(16) . ?
C2 H2 1.145(18) . ?
C17 C12 1.3970(15) . ?
C17 C16 1.3921(15) . ?
C17 H17 1.118(18) . ?
C7 C12 1.4948(15) . ?
C7 C9 1.4951(15) . ?
C7 C8 1.5124(14) . ?
C7 C6 1.5513(15) . ?
C12 C13 1.3928(16) . ?
C8 C6 1.4941(16) . ?
C8 H8a 1.094(19) . ?
C8 H8b 1.067(17) . ?
C4 C6 1.4814(15) . ?
C4 C5 1.3949(16) . ?
C14 C15 1.3877(15) . ?
C14 C13 1.3930(16) . ?
C14 H14 1.014(18) . ?
C6 H6 1.13(2) . ?
C5 H5 1.073(19) . ?
C16 C15 1.3913(16) . ?
C16 H16 1.028(17) . ?
C13 H13 1.090(16) . ?
C10 C11 1.5238(15) . ?
C10 H10a 1.084(19) . ?
C10 H10b 1.091(19) . ?

loop_
_geom_torsion_atom_site_label_1
_geom_torsion_atom_site_label_2
_geom_torsion_atom_site_label_3
_geom_torsion_atom_site_label_4
_geom_torsion
_geom_torsion_site_symmetry_1
_geom_torsion_site_symmetry_2
_geom_torsion_site_symmetry_3
_geom_torsion_site_symmetry_4
_geom_torsion_publ_flag
Br1 C15 C14 C13 179.45(8) . . . . ?
Br1 C15 C16 C17 -179.67(8) . . . . ?
Cl1 C1 N1 C5 -177.51(8) . . . . ?
Cl1 C1 C2 C3 177.89(9) . . . . ?
Cl3 C11 C10 O1 -177.85(7) . . . . ?
Cl2 C11 C10 O1 -58.06(8) . . . . ?
Cl4 C11 C10 O1 62.30(8) . . . . ?
O1 C9 C7 C12 -0.48(11) . . . . ?
O1 C9 C7 C8 147.45(9) . . . . ?
O1 C9 C7 C6 -148.66(9) . . . . ?
O2 C9 C7 C12 -179.07(12) . . . . ?
O2 C9 C7 C8 -31.14(14) . . . . ?
O2 C9 C7 C6 32.74(13) . . . . ?
N1 C1 C2 C3 -1.38(13) . . . . ?
N1 C5 C4 C3 -0.88(13) . . . . ?
N1 C5 C4 C6 -178.81(11) . . . . ?
C3 C4 C6 C7 50.03(12) . . . . ?
C3 C4 C6 C8 -22.09(12) . . . . ?
C17 C12 C7 C9 -66.46(11) . . . . ?
C17 C12 C7 C8 147.79(10) . . . . ?
C17 C12 C7 C6 78.02(11) . . . . ?
C17 C12 C13 C14 0.83(12) . . . . ?
C17 C16 C15 C14 0.70(12) . . . . ?
C7 C12 C13 C14 -173.95(9) . . . . ?
C7 C8 C6 C4 110.93(7) . . . . ?
C7 C6 C4 C5 -132.20(11) . . . . ?
C12 C13 C14 C15 0.14(12) . . . . ?
C8 C6 C4 C5 155.68(10) . . . . ?

loop_
_exptl_oxdiff_crystal_face_indexfrac_h
_exptl_oxdiff_crystal_face_indexfrac_k
_exptl_oxdiff_crystal_face_indexfrac_l
_exptl_oxdiff_crystal_face_x
_exptl_oxdiff_crystal_face_y
_exptl_oxdiff_crystal_face_z
-0.9999 0.0009 -1.0009 0.0067 0.0221 0.1295
-0.9988 2.0005 -0.0002 0.0368 0.1710 0.0840
0.9988 -2.0005 0.0002 -0.0368 -0.1710 -0.0840
0.0013 0.9990 1.9999 0.0717 0.0723 -0.0531
-1.9980 1.0003 0.9978 0.1228 0.1149 0.1857
1.9980 -1.0003 -0.9978 -0.1228 -0.1149 -0.1857
-0.0002 1.0006 -0.9992 -0.0415 0.0767 0.0076
-4.5998 -1.1961 20.8030 0.9949 -0.0247 0.0979
-3.2549 -7.4626 17.9151 0.8498 -0.5197 0.0881
-7.0690 -1.6756 -10.0872 -0.0599 0.0336 0.9976
-0.0996 -10.5814 -13.6869 -0.4722 -0.7747 0.4205
-0.7684 10.7914 13.2482 0.4935 0.8090 -0.3194
-7.0032 7.1738 3.5058 0.4169 0.6788 0.6045
-4.9682 -4.0154 18.9145 0.9507 -0.2266 0.2119
8.3714 -0.6549 -3.8206 -0.5144 -0.2161 -0.8299
-0.5671 -10.8260 13.2334 0.5661 -0.8215 -0.0688
-4.2699 6.4160 -15.2448 -0.4100 0.5920 0.6938
-0.0008 -0.1606 -23.3371 -0.8807 0.0209 0.4733
7.9242 2.2570 -8.9801 -0.7004 0.0195 -0.7135
-0.9982 -12.8599 -3.0727 -0.0228 -0.9426 0.3332
-5.9331 8.2818 -5.6127 0.0207 0.7530 0.6577
-1.3926 12.9116 0.3204 0.0250 0.9995 -0.0169
8.2582 -1.9442 -0.1431 -0.3656 -0.3159 -0.8755
3.7533 -7.9239 -16.4862 -0.7595 -0.6501 0.0223
-3.8498 7.8975 16.3734 0.7597 0.6502 -0.0092
-1.9498 12.0888 7.6966 0.3315 0.9387 -0.0945
-7.2534 6.0948 -2.2823 0.2135 0.6109 0.7623
7.6209 -4.0824 4.2438 -0.1634 -0.4699 -0.8675
3.3294 9.8932 11.1392 0.2349 0.6601 -0.7135
-0.4802 1.2737 23.3324 0.8977 0.0728 -0.4346
-7.9710 -1.2710 9.3812 0.7139 0.0551 0.6981
8.2116 1.4941 -6.5478 -0.6185 -0.0473 -0.7844
-4.8576 -5.2834 18.0287 0.9171 -0.3230 0.2336

loop_
_atom_site_anharm_gc_c_label
_atom_site_anharm_gc_c_111
_atom_site_anharm_gc_c_112
_atom_site_anharm_gc_c_113
_atom_site_anharm_gc_c_122
_atom_site_anharm_gc_c_123
_atom_site_anharm_gc_c_133
_atom_site_anharm_gc_c_222
_atom_site_anharm_gc_c_223
_atom_site_anharm_gc_c_233
_atom_site_anharm_gc_c_333
Br1 -0.00000143(18) -0.00000024(9) -0.00000012(3) -0.00000014(3) -0.00000007(2) -0.000000005(11) -0.00000007(6) -0.000000022(11) 0.000000032(10) 0.000000010(7)

loop_
_atom_site_anharm_gc_d_label
_atom_site_anharm_gc_d_1111
_atom_site_anharm_gc_d_1112
_atom_site_anharm_gc_d_1113
_atom_site_anharm_gc_d_1122
_atom_site_anharm_gc_d_1123
_atom_site_anharm_gc_d_1133
_atom_site_anharm_gc_d_1222
_atom_site_anharm_gc_d_1223
_atom_site_anharm_gc_d_1233
_atom_site_anharm_gc_d_1333
_atom_site_anharm_gc_d_2222
_atom_site_anharm_gc_d_2223
_atom_site_anharm_gc_d_2233
_atom_site_anharm_gc_d_2333
_atom_site_anharm_gc_d_3333
Br1 0.00000029(2) -0.000000019(9) 0.000000005(4) -0.000000015(3) -0.0000000036(15) 0.0000000109(10) -0.000000000(3) -0.0000000016(6) -0.0000000009(5) 0.0000000017(5) -0.000000025(3) -0.0000000013(10) 0.0000000006(3) -0.0000000011(3) 0.0000000046(3)

loop_
_restr_rigu_atom_site_label_1
_restr_rigu_atom_site_label_2
_restr_rigu_target_weight_param
_restr_rigu_u13_diff
_restr_rigu_u23_diff
_restr_rigu_u33_diff
C3 H3 0.002000 -0.000504 -0.000291 -0.000415
C2 H2 0.002000 0.000303 0.000260 -0.000196
C17 H17 0.002000 -0.000001 0.001079 -0.001669
C8 H8a 0.002000 -0.001541 -0.001299 -0.000619
C8 H8b 0.002000 0.001330 -0.000369 0.000564
C14 H14 0.002000 -0.000582 -0.000381 0.000240
C6 H6 0.002000 0.000105 -0.000988 -0.001223
C5 H5 0.002000 -0.000521 0.000083 -0.000318
C16 H16 0.002000 -0.002550 -0.000587 -0.001875
C13 H13 0.002000 0.000344 -0.000619 -0.002483
C10 H10a 0.002000 0.000122 -0.000378 0.000153
C10 H10a 0.002000 0.000122 -0.000378 0.000153
C10 H10b 0.002000 -0.000940 0.000575 -0.000007
